data_7215554
loop_
_publ_author_name
'Skovsgaard, Signe'
'Bond, Andrew D.'

_publ_section_title
;
 Co-crystallisation of benzoic acid derivatives with N-containing bases in
 solution and by mechanical grinding: stoichiometric variants,
 polymorphism and twinning
;
_journal_coden_ASTM CRECF4
_journal_issue 3
_journal_name_full CrystEngComm
_journal_page_first 444
_journal_page_last 453
_journal_paper_doi 10.1039/b810660f
_journal_volume 11
_journal_year 2009
_chemical_absolute_configuration unk
_chemical_formula_moiety '2(C7 H5 O2 -), C6 H14 N2 2+'
_chemical_formula_sum 'C20 H24 N2 O4'
_chemical_formula_weight 356.41
_space_group_IT_number 4
_symmetry_cell_setting monoclinic
_symmetry_space_group_name_Hall 'P 2yb'
_symmetry_space_group_name_H-M 'P 1 21 1'
_atom_sites_solution_hydrogens geom
_atom_sites_solution_primary direct
_atom_sites_solution_secondary difmap
_cell_angle_alpha 90.00
_cell_angle_beta 104.069(4)
_cell_angle_gamma 90.00
_cell_formula_units_Z 12
_cell_length_a 12.4505(15)
_cell_length_b 24.448(3)
_cell_length_c 19.153(2)
_cell_measurement_reflns_used 3199
_cell_measurement_temperature 180(2)
_cell_measurement_theta_max 19.17
_cell_measurement_theta_min 3.33
_cell_volume 5655.1(11)
_computing_cell_refinement 'SAINT v.7.06a (Bruker, 2003)'
_computing_data_collection 'APEX2 v.1.0-22 (Bruker Nonius, 2004)'
_computing_data_reduction 'SAINT v.7.06a'
_computing_molecular_graphics 'SHELXTL v.6.10'
_computing_publication_material 'SHELXTL v.6.10'
_computing_structure_refinement 'SHELXTL v.6.10'
_computing_structure_solution 'SHELXTL v.6.10 (Sheldrick, 2000)'
_diffrn_ambient_temperature 180(2)
_diffrn_measured_fraction_theta_full 0.965
_diffrn_measured_fraction_theta_max 0.965
_diffrn_measurement_device_type 'Bruker-Nonius X8APEX-II CCD'
_diffrn_measurement_method 'thin-slice \w and \f scans'
_diffrn_radiation_monochromator graphite
_diffrn_radiation_source 'fine-focus sealed tube'
_diffrn_radiation_type MoK\a
_diffrn_radiation_wavelength 0.71073
_diffrn_reflns_av_R_equivalents 0.1043
_diffrn_reflns_av_sigmaI/netI 0.1389
_diffrn_reflns_limit_h_max 15
_diffrn_reflns_limit_h_min -14
_diffrn_reflns_limit_k_max 29
_diffrn_reflns_limit_k_min -29
_diffrn_reflns_limit_l_max 23
_diffrn_reflns_limit_l_min -23
_diffrn_reflns_number 85735
_diffrn_reflns_theta_full 25.74
_diffrn_reflns_theta_max 25.74
_diffrn_reflns_theta_min 3.55
_diffrn_standards_number 0
_exptl_absorpt_coefficient_mu 0.088
_exptl_absorpt_correction_T_max 0.998
_exptl_absorpt_correction_T_min 0.715
_exptl_absorpt_correction_type multi-scan
_exptl_absorpt_process_details
;
SADABS v.2.10 (Sheldrick, 2003)
Ratio of minimum to maximum apparent transmission: 0.716763
;
_exptl_crystal_colour colourless
_exptl_crystal_density_diffrn 1.256
_exptl_crystal_density_method 'not measured'
_exptl_crystal_description lath
_exptl_crystal_F_000 2280
_exptl_crystal_size_max 0.35
_exptl_crystal_size_mid 0.05
_exptl_crystal_size_min 0.02
_refine_diff_density_max 0.341
_refine_diff_density_min -0.283
_refine_diff_density_rms 0.065
_refine_ls_abs_structure_details
;
In the absence of significant anomalous scattering effects,
Friedel pairs have been merged as equivalent data
;
_refine_ls_extinction_method none
_refine_ls_goodness_of_fit_ref 0.947
_refine_ls_hydrogen_treatment constr
_refine_ls_matrix_type full
_refine_ls_number_parameters 1405
_refine_ls_number_reflns 10699
_refine_ls_number_restraints 1
_refine_ls_restrained_S_all 0.947
_refine_ls_R_factor_all 0.1856
_refine_ls_R_factor_gt 0.0636
_refine_ls_shift/su_max 0.009
_refine_ls_shift/su_mean 0.001
_refine_ls_structure_factor_coef Fsqd
_refine_ls_weighting_details 'calc w=1/[\s^2^(Fo^2^)+(0.1077P)^2^] where P=(Fo^2^+2Fc^2^)/3'
_refine_ls_weighting_scheme calc
_refine_ls_wR_factor_gt 0.1519
_refine_ls_wR_factor_ref 0.1978
_reflns_number_gt 4929
_reflns_number_total 10699
_reflns_threshold_expression I>2\s(I)
_cod_duplicate_entry 7200218
_cod_data_source_file b810660f.cif
_cod_data_source_block 1a
_cod_depositor_comments
;
 Updated bibliographic information.

 Antanas Vaitkus,
 2019-09-18

 Marked entry as a duplicate of entry 7200218.

 Antanas Vaitkus,
 2019-09-18
;
_cod_original_sg_symbol_H-M 'P 21'
_cod_database_code 7215554

loop_
_symmetry_equiv_pos_as_xyz
'x, y, z'
'-x, y+1/2, -z'

loop_
_atom_site_label
_atom_site_type_symbol
_atom_site_fract_x
_atom_site_fract_y
_atom_site_fract_z
_atom_site_U_iso_or_equiv
_atom_site_adp_type
_atom_site_occupancy
_atom_site_symmetry_multiplicity
_atom_site_calc_flag
_atom_site_refinement_flags
O11 O 0.8918(4) 0.6537(3) 1.0298(3) 0.0512(17) Uani 1 1 d .
O12 O 0.7525(4) 0.6599(2) 1.0848(3) 0.0415(15) Uani 1 1 d .
C11 C 0.9111(6) 0.7127(3) 1.1309(4) 0.0252(19) Uani 1 1 d .
C12 C 1.0228(6) 0.7278(3) 1.1263(5) 0.039(2) Uani 1 1 d .
H12 H 1.0558 0.7129 1.0907 0.047 Uiso 1 1 calc R
C13 C 1.0791(8) 0.7660(4) 1.1783(5) 0.049(3) Uani 1 1 d .
H13 H 1.1513 0.7773 1.1763 0.059 Uiso 1 1 calc R
C14 C 1.0365(9) 0.7865(4) 1.2288(6) 0.060(3) Uani 1 1 d .
H14 H 1.0771 0.8127 1.2614 0.072 Uiso 1 1 calc R
C15 C 0.9306(8) 0.7698(4) 1.2350(5) 0.062(3) Uani 1 1 d .
H15 H 0.9005 0.7838 1.2724 0.074 Uiso 1 1 calc R
C16 C 0.8704(7) 0.7322(4) 1.1849(4) 0.044(2) Uani 1 1 d .
H16 H 0.7997 0.7203 1.1894 0.052 Uiso 1 1 calc R
C17 C 0.8507(7) 0.6720(3) 1.0766(4) 0.031(2) Uani 1 1 d .
O21 O 0.2618(5) 0.6526(3) 1.1170(3) 0.0520(17) Uani 1 1 d .
O22 O 0.3322(4) 0.6675(2) 1.0229(3) 0.0437(15) Uani 1 1 d .
C21 C 0.4117(6) 0.7143(3) 1.1309(5) 0.029(2) Uani 1 1 d .
C22 C 0.4978(7) 0.7346(3) 1.1011(4) 0.039(2) Uani 1 1 d .
H22 H 0.5028 0.7236 1.0544 0.047 Uiso 1 1 calc R
C23 C 0.5765(8) 0.7715(4) 1.1426(5) 0.055(3) Uani 1 1 d .
H23 H 0.6307 0.7878 1.1219 0.066 Uiso 1 1 calc R
C24 C 0.5745(8) 0.7832(4) 1.2106(6) 0.048(3) Uani 1 1 d .
H24 H 0.6290 0.8071 1.2379 0.058 Uiso 1 1 calc R
C25 C 0.4954(9) 0.7615(4) 1.2417(6) 0.061(3) Uani 1 1 d .
H25 H 0.4955 0.7701 1.2901 0.073 Uiso 1 1 calc R
C26 C 0.4150(7) 0.7268(4) 1.2012(5) 0.044(2) Uani 1 1 d .
H26 H 0.3610 0.7113 1.2229 0.053 Uiso 1 1 calc R
C27 C 0.3303(7) 0.6744(3) 1.0894(5) 0.034(2) Uani 1 1 d .
O31 O 0.7741(5) 0.6572(3) 0.4452(3) 0.0580(17) Uani 1 1 d .
O32 O 0.8675(5) 0.6570(3) 0.3600(3) 0.0606(18) Uani 1 1 d .
C31 C 0.9306(7) 0.7143(3) 0.4600(5) 0.039(2) Uani 1 1 d .
C32 C 1.0156(7) 0.7351(3) 0.4301(5) 0.040(2) Uani 1 1 d .
H32 H 1.0225 0.7227 0.3843 0.049 Uiso 1 1 calc R
C33 C 1.0883(8) 0.7735(4) 0.4675(6) 0.064(3) Uani 1 1 d .
H33 H 1.1415 0.7897 0.4458 0.077 Uiso 1 1 calc R
C34 C 1.0843(8) 0.7883(4) 0.5355(6) 0.058(3) Uani 1 1 d .
H34 H 1.1377 0.8130 0.5622 0.070 Uiso 1 1 calc R
C35 C 1.0058(9) 0.7683(5) 0.5646(6) 0.071(3) Uani 1 1 d .
H35 H 1.0026 0.7802 0.6113 0.086 Uiso 1 1 calc R
C36 C 0.9282(7) 0.7304(4) 0.5286(5) 0.049(2) Uani 1 1 d .
H36 H 0.8743 0.7159 0.5511 0.058 Uiso 1 1 calc R
C37 C 0.8505(7) 0.6732(3) 0.4189(5) 0.040(2) Uani 1 1 d .
O41 O 0.4261(4) 0.6586(3) 0.3519(3) 0.0599(18) Uani 1 1 d .
O42 O 0.2825(4) 0.6588(2) 0.4024(3) 0.0467(16) Uani 1 1 d .
C41 C 0.4313(8) 0.7155(3) 0.4531(5) 0.039(2) Uani 1 1 d .
C42 C 0.5442(6) 0.7305(3) 0.4555(4) 0.036(2) Uani 1 1 d .
H42 H 0.5830 0.7162 0.4226 0.043 Uiso 1 1 calc R
C43 C 0.5939(9) 0.7688(4) 0.5109(6) 0.059(3) Uani 1 1 d .
H43 H 0.6670 0.7812 0.5132 0.071 Uiso 1 1 calc R
C44 C 0.5428(9) 0.7873(4) 0.5586(5) 0.059(3) Uani 1 1 d .
H44 H 0.5793 0.8133 0.5932 0.071 Uiso 1 1 calc R
C45 C 0.4362(8) 0.7699(4) 0.5602(6) 0.068(3) Uani 1 1 d .
H45 H 0.4017 0.7820 0.5965 0.082 Uiso 1 1 calc R
C46 C 0.3824(7) 0.7337(4) 0.5058(5) 0.047(2) Uani 1 1 d .
H46 H 0.3099 0.7215 0.5054 0.057 Uiso 1 1 calc R
C47 C 0.3786(8) 0.6753(3) 0.3976(4) 0.036(2) Uani 1 1 d .
O51 O 0.8723(5) 0.6869(3) 0.6776(3) 0.0628(18) Uani 1 1 d .
O52 O 0.7782(5) 0.6557(2) 0.7546(3) 0.0484(16) Uani 1 1 d .
C51 C 0.9207(6) 0.7176(3) 0.7975(5) 0.029(2) Uani 1 1 d .
C52 C 1.0244(7) 0.7380(3) 0.7906(5) 0.051(3) Uani 1 1 d .
H52 H 1.0503 0.7301 0.7489 0.061 Uiso 1 1 calc R
C53 C 1.0885(8) 0.7703(4) 0.8471(7) 0.062(3) Uani 1 1 d .
H53 H 1.1536 0.7877 0.8406 0.075 Uiso 1 1 calc R
C54 C 1.0596(10) 0.7768(4) 0.9090(7) 0.082(4) Uani 1 1 d .
H54 H 1.1059 0.7975 0.9464 0.098 Uiso 1 1 calc R
C55 C 0.9607(8) 0.7533(4) 0.9201(5) 0.058(3) Uani 1 1 d .
H55 H 0.9401 0.7571 0.9645 0.070 Uiso 1 1 calc R
C56 C 0.8947(7) 0.7241(3) 0.8618(4) 0.043(2) Uani 1 1 d .
H56 H 0.8281 0.7081 0.8679 0.051 Uiso 1 1 calc R
C57 C 0.8541(6) 0.6841(4) 0.7374(5) 0.036(2) Uani 1 1 d .
O61 O 0.4139(4) 0.6501(3) 0.6918(3) 0.0609(19) Uani 1 1 d .
O62 O 0.2665(5) 0.6614(2) 0.7372(3) 0.0455(15) Uani 1 1 d .
C61 C 0.4236(7) 0.7113(3) 0.7896(5) 0.035(2) Uani 1 1 d .
C62 C 0.5289(7) 0.7311(3) 0.7835(4) 0.039(2) Uani 1 1 d .
H62 H 0.5607 0.7197 0.7455 0.047 Uiso 1 1 calc R
C63 C 0.5842(8) 0.7690(4) 0.8371(6) 0.060(3) Uani 1 1 d .
H63 H 0.6536 0.7836 0.8340 0.073 Uiso 1 1 calc R
C64 C 0.5409(10) 0.7843(4) 0.8916(6) 0.060(3) Uani 1 1 d .
H64 H 0.5779 0.8107 0.9254 0.072 Uiso 1 1 calc R
C65 C 0.4403(8) 0.7614(4) 0.8988(5) 0.059(3) Uani 1 1 d .
H65 H 0.4114 0.7704 0.9390 0.070 Uiso 1 1 calc R
C66 C 0.3846(7) 0.7258(3) 0.8468(4) 0.038(2) Uani 1 1 d .
H66 H 0.3162 0.7108 0.8514 0.046 Uiso 1 1 calc R
C67 C 0.3670(7) 0.6715(3) 0.7345(4) 0.034(2) Uani 1 1 d .
O71 O 0.3240(5) 0.4797(3) 0.8135(3) 0.0597(18) Uani 1 1 d .
O72 O 0.4661(4) 0.4807(2) 0.7629(3) 0.0424(15) Uani 1 1 d .
C71 C 0.3080(6) 0.4270(3) 0.7094(4) 0.028(2) Uani 1 1 d .
C72 C 0.2040(8) 0.4090(3) 0.7042(4) 0.045(2) Uani 1 1 d .
H72 H 0.1698 0.4198 0.7413 0.055 Uiso 1 1 calc R
C73 C 0.1439(8) 0.3771(4) 0.6516(5) 0.043(2) Uani 1 1 d .
H73 H 0.0698 0.3668 0.6502 0.051 Uiso 1 1 calc R
C74 C 0.1983(9) 0.3599(4) 0.5986(6) 0.056(3) Uani 1 1 d .
H74 H 0.1602 0.3377 0.5598 0.067 Uiso 1 1 calc R
C75 C 0.3054(9) 0.3751(4) 0.6029(5) 0.056(3) Uani 1 1 d .
H75 H 0.3420 0.3615 0.5684 0.067 Uiso 1 1 calc R
C76 C 0.3603(8) 0.4092(3) 0.6553(5) 0.046(2) Uani 1 1 d .
H76 H 0.4332 0.4211 0.6559 0.055 Uiso 1 1 calc R
C77 C 0.3677(7) 0.4647(4) 0.7662(5) 0.035(2) Uani 1 1 d .
O81 O -0.0277(5) 0.4850(3) 0.7174(3) 0.0575(18) Uani 1 1 d .
O82 O -0.1152(5) 0.4810(3) 0.8057(3) 0.0549(17) Uani 1 1 d .
C81 C -0.1880(6) 0.4288(3) 0.7014(4) 0.027(2) Uani 1 1 d .
C82 C -0.2672(7) 0.4082(4) 0.7321(5) 0.046(2) Uani 1 1 d .
H82A H -0.2668 0.4174 0.7804 0.055 Uiso 1 1 calc R
C83 C -0.3471(8) 0.3742(4) 0.6936(5) 0.055(3) Uani 1 1 d .
H83 H -0.4040 0.3611 0.7145 0.066 Uiso 1 1 calc R
C84 C -0.3454(8) 0.3590(4) 0.6254(5) 0.055(3) Uani 1 1 d .
H84 H -0.4007 0.3350 0.5992 0.066 Uiso 1 1 calc R
C85 C -0.2630(8) 0.3785(4) 0.5938(5) 0.044(2) Uani 1 1 d .
H85 H -0.2610 0.3674 0.5466 0.052 Uiso 1 1 calc R
C86 C -0.1850(7) 0.4139(3) 0.6318(4) 0.040(2) Uani 1 1 d .
H86 H -0.1292 0.4281 0.6107 0.048 Uiso 1 1 calc R
C87 C -0.1007(7) 0.4672(4) 0.7421(5) 0.036(2) Uani 1 1 d .
O91 O 0.4904(5) 0.4838(3) 0.0521(3) 0.0607(18) Uani 1 1 d .
O92 O 0.4183(4) 0.4686(2) 0.1447(3) 0.0494(16) Uani 1 1 d .
C91 C 0.3335(7) 0.4250(3) 0.0355(4) 0.031(2) Uani 1 1 d .
C92 C 0.2534(7) 0.4043(4) 0.0630(5) 0.040(2) Uani 1 1 d .
H92 H 0.2545 0.4118 0.1118 0.048 Uiso 1 1 calc R
C93 C 0.1705(7) 0.3729(4) 0.0239(5) 0.053(3) Uani 1 1 d .
H93 H 0.1110 0.3612 0.0433 0.064 Uiso 1 1 calc R
C94 C 0.1753(8) 0.3584(4) -0.0456(6) 0.062(3) Uani 1 1 d .
H94 H 0.1196 0.3353 -0.0733 0.075 Uiso 1 1 calc R
C95 C 0.2584(8) 0.3767(3) -0.0744(5) 0.040(2) Uani 1 1 d .
H95 H 0.2601 0.3667 -0.1220 0.048 Uiso 1 1 calc R
C96 C 0.3392(7) 0.4096(3) -0.0346(4) 0.035(2) Uani 1 1 d .
H96 H 0.3984 0.4220 -0.0539 0.042 Uiso 1 1 calc R
C97 C 0.4243(7) 0.4618(3) 0.0796(5) 0.038(2) Uani 1 1 d .
O101 O -0.1387(4) 0.4790(3) 0.1401(3) 0.0528(17) Uani 1 1 d .
O102 O -0.0028(4) 0.4767(2) 0.0849(3) 0.0453(16) Uani 1 1 d .
C101 C -0.1677(8) 0.4259(4) 0.0355(4) 0.036(2) Uani 1 1 d .
C102 C -0.2661(8) 0.4050(4) 0.0395(5) 0.046(2) Uani 1 1 d .
H102 H -0.2917 0.4134 0.0811 0.055 Uiso 1 1 calc R
C103 C -0.3317(9) 0.3727(4) -0.0114(5) 0.051(3) Uani 1 1 d .
H103 H -0.4028 0.3609 -0.0078 0.062 Uiso 1 1 calc R
C104 C -0.2868(8) 0.3578(4) -0.0706(6) 0.052(3) Uani 1 1 d .
H104 H -0.3292 0.3353 -0.1077 0.063 Uiso 1 1 calc R
C105 C -0.1858(8) 0.3747(3) -0.0750(5) 0.049(3) Uani 1 1 d .
H105 H -0.1560 0.3627 -0.1136 0.058 Uiso 1 1 calc R
C106 C -0.1267(7) 0.4090(3) -0.0242(4) 0.037(2) Uani 1 1 d .
H106 H -0.0567 0.4219 -0.0286 0.044 Uiso 1 1 calc R
C107 C -0.1004(7) 0.4626(4) 0.0899(4) 0.038(2) Uani 1 1 d .
C111 C 0.3214(7) 0.4298(3) 0.3810(4) 0.027(2) Uani 1 1 d .
O111 O 0.3384(5) 0.4918(3) 0.4777(3) 0.0558(17) Uani 1 1 d .
O112 O 0.4839(4) 0.4821(2) 0.4314(3) 0.0413(14) Uani 1 1 d .
C112 C 0.2284(8) 0.4045(4) 0.3901(6) 0.056(3) Uani 1 1 d .
H112 H 0.2034 0.4122 0.4322 0.067 Uiso 1 1 calc R
C113 C 0.1699(9) 0.3683(4) 0.3408(7) 0.073(3) Uani 1 1 d .
H113 H 0.1038 0.3519 0.3473 0.088 Uiso 1 1 calc R
C114 C 0.2109(9) 0.3562(4) 0.2798(6) 0.063(3) Uani 1 1 d .
H114 H 0.1708 0.3318 0.2443 0.076 Uiso 1 1 calc R
C115 C 0.3031(9) 0.3778(3) 0.2713(5) 0.054(3) Uani 1 1 d .
H115 H 0.3302 0.3679 0.2308 0.065 Uiso 1 1 calc R
C116 C 0.3615(7) 0.4149(3) 0.3205(4) 0.039(2) Uani 1 1 d .
H116 H 0.4283 0.4304 0.3137 0.047 Uiso 1 1 calc R
C117 C 0.3845(8) 0.4713(4) 0.4334(5) 0.041(2) Uani 1 1 d .
O121 O -0.1311(5) 0.4612(3) 0.4872(3) 0.0629(19) Uani 1 1 d .
O122 O -0.0257(4) 0.4860(2) 0.4147(3) 0.0412(15) Uani 1 1 d .
C121 C -0.1776(7) 0.4245(3) 0.3695(4) 0.034(2) Uani 1 1 d .
C122 C -0.2763(8) 0.4037(4) 0.3729(5) 0.046(2) Uani 1 1 d .
H122 H -0.3015 0.4097 0.4152 0.055 Uiso 1 1 calc R
C123 C -0.3420(9) 0.3742(4) 0.3182(6) 0.053(3) Uani 1 1 d .
H123 H -0.4144 0.3632 0.3199 0.063 Uiso 1 1 calc R
C124 C -0.2985(10) 0.3609(4) 0.2597(6) 0.067(3) Uani 1 1 d .
H124 H -0.3400 0.3395 0.2211 0.080 Uiso 1 1 calc R
C125 C -0.1970(10) 0.3789(4) 0.2587(6) 0.075(3) Uani 1 1 d .
H125 H -0.1678 0.3683 0.2193 0.090 Uiso 1 1 calc R
C126 C -0.1337(8) 0.4107(3) 0.3094(5) 0.047(2) Uani 1 1 d .
H126 H -0.0633 0.4235 0.3056 0.056 Uiso 1 1 calc R
C127 C -0.1090(7) 0.4588(3) 0.4297(4) 0.033(2) Uani 1 1 d .
N131 N 0.6547(5) 0.6022(2) 0.9767(3) 0.0252(15) Uani 1 1 d .
H13M H 0.6873 0.6230 1.0169 0.038 Uiso 1 1 calc R
N132 N 0.5637(5) 0.5458(3) 0.8681(3) 0.0294(16) Uani 1 1 d .
H13N H 0.5296 0.5252 0.8279 0.044 Uiso 1 1 calc R
C131 C 0.5335(5) 0.6000(3) 0.9685(4) 0.040(2) Uani 1 1 d .
H13B H 0.5035 0.6375 0.9682 0.048 Uiso 1 1 calc R
H13A H 0.5168 0.5798 1.0095 0.048 Uiso 1 1 calc R
C132 C 0.4802(6) 0.5712(3) 0.8985(4) 0.043(2) Uani 1 1 d .
H13C H 0.4281 0.5430 0.9074 0.051 Uiso 1 1 calc R
H13D H 0.4376 0.5980 0.8638 0.051 Uiso 1 1 calc R
C133 C 0.6335(6) 0.5888(3) 0.8468(4) 0.039(2) Uani 1 1 d .
H13F H 0.5892 0.6099 0.8057 0.047 Uiso 1 1 calc R
H13E H 0.6962 0.5717 0.8316 0.047 Uiso 1 1 calc R
C134 C 0.6780(6) 0.6276(3) 0.9113(4) 0.036(2) Uani 1 1 d .
H13H H 0.7587 0.6330 0.9182 0.043 Uiso 1 1 calc R
H13G H 0.6411 0.6636 0.9022 0.043 Uiso 1 1 calc R
C135 C 0.7010(6) 0.5454(3) 0.9855(4) 0.0372(19) Uani 1 1 d .
H13I H 0.6947 0.5299 1.0321 0.045 Uiso 1 1 calc R
H13J H 0.7803 0.5460 0.9848 0.045 Uiso 1 1 calc R
C136 C 0.6347(6) 0.5097(3) 0.9226(4) 0.040(2) Uani 1 1 d .
H13L H 0.6864 0.4891 0.9005 0.048 Uiso 1 1 calc R
H13K H 0.5883 0.4831 0.9409 0.048 Uiso 1 1 calc R
N141 N 0.1852(5) 0.6031(3) 0.9551(3) 0.0330(17) Uani 1 1 d .
H14M H 0.2390 0.6256 0.9832 0.050 Uiso 1 1 calc R
N142 N 0.0401(5) 0.5420(3) 0.8790(3) 0.0296(16) Uani 1 1 d .
H14N H -0.0138 0.5196 0.8510 0.044 Uiso 1 1 calc R
C141 C 0.0775(5) 0.6139(3) 0.9705(4) 0.047(2) Uani 1 1 d .
H14B H 0.0569 0.6527 0.9598 0.057 Uiso 1 1 calc R
H14A H 0.0824 0.6074 1.0222 0.057 Uiso 1 1 calc R
C142 C -0.0114(6) 0.5766(3) 0.9247(4) 0.047(2) Uani 1 1 d .
H14C H -0.0445 0.5534 0.9564 0.056 Uiso 1 1 calc R
H14D H -0.0710 0.5990 0.8943 0.056 Uiso 1 1 calc R
C143 C 0.0870(7) 0.5770(3) 0.8315(4) 0.050(2) Uani 1 1 d .
H14E H 0.0281 0.6003 0.8020 0.060 Uiso 1 1 calc R
H14F H 0.1178 0.5539 0.7986 0.060 Uiso 1 1 calc R
C144 C 0.1784(6) 0.6129(3) 0.8769(4) 0.0392(19) Uani 1 1 d .
H14G H 0.2502 0.6039 0.8661 0.047 Uiso 1 1 calc R
H14H H 0.1619 0.6519 0.8652 0.047 Uiso 1 1 calc R
C145 C 0.2149(5) 0.5451(3) 0.9706(4) 0.0344(18) Uani 1 1 d .
H14I H 0.2190 0.5372 1.0219 0.041 Uiso 1 1 calc R
H14J H 0.2886 0.5378 0.9617 0.041 Uiso 1 1 calc R
C146 C 0.1283(6) 0.5076(3) 0.9228(4) 0.044(2) Uani 1 1 d .
H14L H 0.1632 0.4854 0.8912 0.053 Uiso 1 1 calc R
H14K H 0.0967 0.4824 0.9531 0.053 Uiso 1 1 calc R
N151 N 0.7120(5) 0.5963(3) 0.2897(3) 0.0370(18) Uani 1 1 d .
H15M H 0.7658 0.6191 0.3170 0.055 Uiso 1 1 calc R
N152 N 0.5660(5) 0.5343(3) 0.2146(3) 0.0352(18) Uani 1 1 d .
H15N H 0.5116 0.5117 0.1873 0.053 Uiso 1 1 calc R
C151 C 0.6624(6) 0.5630(3) 0.3370(4) 0.045(2) Uani 1 1 d .
H15B H 0.6309 0.5870 0.3686 0.054 Uiso 1 1 calc R
H15A H 0.7197 0.5396 0.3677 0.054 Uiso 1 1 calc R
C152 C 0.5708(5) 0.5272(3) 0.2910(4) 0.043(2) Uani 1 1 d .
H15C H 0.5855 0.4883 0.3043 0.052 Uiso 1 1 calc R
H15D H 0.4986 0.5373 0.3004 0.052 Uiso 1 1 calc R
C153 C 0.6760(5) 0.5194(3) 0.2025(4) 0.041(2) Uani 1 1 d .
H15F H 0.6736 0.5214 0.1505 0.049 Uiso 1 1 calc R
H15E H 0.6951 0.4814 0.2189 0.049 Uiso 1 1 calc R
C154 C 0.7633(6) 0.5588(3) 0.2443(4) 0.050(2) Uani 1 1 d .
H15H H 0.8245 0.5379 0.2756 0.060 Uiso 1 1 calc R
H15G H 0.7941 0.5807 0.2103 0.060 Uiso 1 1 calc R
C155 C 0.6281(6) 0.6287(3) 0.2413(4) 0.042(2) Uani 1 1 d .
H15J H 0.6635 0.6523 0.2114 0.051 Uiso 1 1 calc R
H15I H 0.5903 0.6525 0.2696 0.051 Uiso 1 1 calc R
C156 C 0.5430(6) 0.5909(3) 0.1925(4) 0.038(2) Uani 1 1 d .
H15K H 0.4674 0.6008 0.1959 0.046 Uiso 1 1 calc R
H15L H 0.5470 0.5954 0.1418 0.046 Uiso 1 1 calc R
N161 N 0.1845(5) 0.5931(3) 0.3011(3) 0.0297(17) Uani 1 1 d .
H16M H 0.2172 0.6146 0.3406 0.045 Uiso 1 1 calc R
N162 N 0.0958(5) 0.5340(3) 0.1923(3) 0.0384(18) Uani 1 1 d .
H16N H 0.0612 0.5127 0.1529 0.058 Uiso 1 1 calc R
C161 C 0.1186(6) 0.5486(3) 0.3223(4) 0.0315(19) Uani 1 1 d .
H16B H 0.0546 0.5642 0.3376 0.038 Uiso 1 1 calc R
H16A H 0.1647 0.5282 0.3634 0.038 Uiso 1 1 calc R
C162 C 0.0779(6) 0.5103(3) 0.2596(4) 0.035(2) Uani 1 1 d .
H16C H 0.1178 0.4750 0.2694 0.042 Uiso 1 1 calc R
H16D H -0.0020 0.5030 0.2538 0.042 Uiso 1 1 calc R
C163 C 0.2156(5) 0.5366(3) 0.1983(4) 0.037(2) Uani 1 1 d .
H16F H 0.2302 0.5570 0.1569 0.044 Uiso 1 1 calc R
H16E H 0.2460 0.4992 0.1980 0.044 Uiso 1 1 calc R
C164 C 0.2721(6) 0.5660(3) 0.2695(4) 0.036(2) Uani 1 1 d .
H16G H 0.3145 0.5391 0.3042 0.043 Uiso 1 1 calc R
H16H H 0.3244 0.5939 0.2601 0.043 Uiso 1 1 calc R
C165 C 0.1124(6) 0.6262(3) 0.2451(4) 0.038(2) Uani 1 1 d .
H16J H 0.1576 0.6527 0.2257 0.045 Uiso 1 1 calc R
H16I H 0.0596 0.6469 0.2661 0.045 Uiso 1 1 calc R
C166 C 0.0494(6) 0.5902(3) 0.1851(4) 0.034(2) Uani 1 1 d .
H16K H -0.0296 0.5890 0.1864 0.041 Uiso 1 1 calc R
H16L H 0.0538 0.6058 0.1382 0.041 Uiso 1 1 calc R
N171 N 0.6730(5) 0.5985(2) 0.6460(3) 0.0264(15) Uani 1 1 d .
H17M H 0.7074 0.6192 0.6859 0.040 Uiso 1 1 calc R
N172 N 0.5783(5) 0.5423(3) 0.5384(3) 0.0341(17) Uani 1 1 d .
H17N H 0.5432 0.5216 0.4986 0.051 Uiso 1 1 calc R
C171 C 0.6077(6) 0.5530(3) 0.6680(4) 0.0372(19) Uani 1 1 d .
H17B H 0.5462 0.5684 0.6863 0.045 Uiso 1 1 calc R
H17A H 0.6559 0.5315 0.7072 0.045 Uiso 1 1 calc R
C172 C 0.5612(6) 0.5158(3) 0.6036(4) 0.036(2) Uani 1 1 d .
H17C H 0.5993 0.4800 0.6106 0.044 Uiso 1 1 calc R
H17D H 0.4812 0.5095 0.5989 0.044 Uiso 1 1 calc R
C173 C 0.6988(5) 0.5443(3) 0.5416(4) 0.0382(19) Uani 1 1 d .
H17F H 0.7117 0.5644 0.4996 0.046 Uiso 1 1 calc R
H17E H 0.7284 0.5068 0.5410 0.046 Uiso 1 1 calc R
C174 C 0.7576(6) 0.5737(3) 0.6121(4) 0.038(2) Uani 1 1 d .
H17G H 0.8033 0.5472 0.6457 0.045 Uiso 1 1 calc R
H17H H 0.8070 0.6026 0.6015 0.045 Uiso 1 1 calc R
C175 C 0.5972(6) 0.6329(3) 0.5929(4) 0.0325(19) Uani 1 1 d .
H17J H 0.6398 0.6611 0.5741 0.039 Uiso 1 1 calc R
H17I H 0.5444 0.6516 0.6161 0.039 Uiso 1 1 calc R
C176 C 0.5332(6) 0.5965(3) 0.5304(4) 0.039(2) Uani 1 1 d .
H17K H 0.4539 0.5953 0.5307 0.047 Uiso 1 1 calc R
H17L H 0.5394 0.6121 0.4838 0.047 Uiso 1 1 calc R
N181 N 0.1688(5) 0.6031(2) 0.6298(3) 0.0259(15) Uani 1 1 d .
H18M H 0.2030 0.6240 0.6696 0.039 Uiso 1 1 calc R
N182 N 0.0735(5) 0.5470(3) 0.5217(3) 0.0330(17) Uani 1 1 d .
H18N H 0.0376 0.5264 0.4820 0.049 Uiso 1 1 calc R
C181 C 0.0482(6) 0.6002(3) 0.6239(4) 0.039(2) Uani 1 1 d .
H18B H 0.0170 0.6375 0.6228 0.047 Uiso 1 1 calc R
H18A H 0.0339 0.5806 0.6660 0.047 Uiso 1 1 calc R
C182 C -0.0061(6) 0.5699(3) 0.5550(4) 0.037(2) Uani 1 1 d .
H18C H -0.0537 0.5404 0.5662 0.045 Uiso 1 1 calc R
H18D H -0.0539 0.5955 0.5211 0.045 Uiso 1 1 calc R
C183 C 0.1409(6) 0.5905(3) 0.4979(4) 0.038(2) Uani 1 1 d .
H18F H 0.0945 0.6117 0.4576 0.046 Uiso 1 1 calc R
H18E H 0.2028 0.5739 0.4813 0.046 Uiso 1 1 calc R
C184 C 0.1864(7) 0.6286(3) 0.5633(4) 0.039(2) Uani 1 1 d .
H18G H 0.2664 0.6350 0.5684 0.047 Uiso 1 1 calc R
H18H H 0.1480 0.6643 0.5553 0.047 Uiso 1 1 calc R
C185 C 0.2157(6) 0.5467(3) 0.6366(4) 0.039(2) Uani 1 1 d .
H18I H 0.2127 0.5309 0.6837 0.047 Uiso 1 1 calc R
H18J H 0.2942 0.5479 0.6341 0.047 Uiso 1 1 calc R
C186 C 0.1480(6) 0.5106(3) 0.5748(4) 0.041(2) Uani 1 1 d .
H18L H 0.1985 0.4905 0.5512 0.049 Uiso 1 1 calc R
H18K H 0.1035 0.4836 0.5942 0.049 Uiso 1 1 calc R

loop_
_atom_site_aniso_label
_atom_site_aniso_U_11
_atom_site_aniso_U_22
_atom_site_aniso_U_33
_atom_site_aniso_U_23
_atom_site_aniso_U_13
_atom_site_aniso_U_12
O11 0.037(3) 0.077(5) 0.040(3) -0.019(3) 0.011(3) 0.002(3)
O12 0.042(3) 0.051(4) 0.035(3) -0.018(3) 0.018(3) -0.011(3)
C11 0.023(4) 0.016(4) 0.035(5) 0.001(3) 0.006(4) 0.002(3)
C12 0.036(5) 0.025(5) 0.053(6) 0.007(4) 0.004(4) -0.003(4)
C13 0.039(5) 0.047(7) 0.057(7) 0.025(5) 0.002(5) -0.002(5)
C14 0.082(8) 0.029(6) 0.063(7) -0.007(5) 0.006(6) -0.013(5)
C15 0.071(7) 0.063(7) 0.058(6) -0.026(6) 0.026(6) -0.017(6)
C16 0.048(5) 0.041(6) 0.038(5) -0.004(4) 0.004(5) 0.003(5)
C17 0.034(5) 0.028(5) 0.029(5) -0.006(4) 0.005(4) 0.005(4)
O21 0.053(4) 0.057(4) 0.049(4) 0.007(3) 0.018(3) -0.019(3)
O22 0.038(3) 0.055(4) 0.042(4) -0.012(3) 0.016(3) -0.013(3)
C21 0.031(5) 0.008(4) 0.046(6) -0.003(4) 0.005(4) 0.000(3)
C22 0.052(5) 0.027(5) 0.040(5) 0.001(4) 0.013(5) -0.009(4)
C23 0.053(6) 0.035(6) 0.072(7) 0.006(5) 0.004(6) -0.013(5)
C24 0.055(6) 0.023(6) 0.065(7) -0.007(5) 0.012(6) -0.007(5)
C25 0.073(7) 0.049(7) 0.052(6) -0.013(5) -0.003(6) 0.014(6)
C26 0.048(6) 0.034(6) 0.055(6) 0.012(5) 0.020(5) 0.016(5)
C27 0.031(5) 0.030(5) 0.039(5) 0.012(4) 0.002(4) 0.002(4)
O31 0.056(4) 0.057(4) 0.064(4) -0.011(3) 0.019(3) -0.017(3)
O32 0.066(4) 0.071(5) 0.048(4) -0.013(4) 0.022(3) -0.029(4)
C31 0.045(6) 0.013(5) 0.047(6) 0.000(4) -0.014(5) -0.003(4)
C32 0.050(5) 0.022(5) 0.049(5) -0.006(4) 0.012(5) -0.014(4)
C33 0.054(6) 0.042(6) 0.091(8) 0.012(6) 0.007(6) -0.011(5)
C34 0.056(6) 0.030(6) 0.080(8) -0.019(5) -0.001(6) -0.011(5)
C35 0.066(7) 0.072(8) 0.067(7) -0.039(6) -0.003(6) 0.004(6)
C36 0.050(6) 0.039(6) 0.056(6) 0.002(5) 0.013(5) 0.016(5)
C37 0.036(5) 0.029(6) 0.057(6) 0.007(5) 0.011(5) 0.005(4)
O41 0.054(4) 0.088(5) 0.040(3) -0.013(3) 0.016(3) -0.031(4)
O42 0.040(3) 0.046(4) 0.053(4) -0.006(3) 0.009(3) -0.017(3)
C41 0.059(6) 0.012(5) 0.038(5) 0.005(4) -0.001(5) -0.007(4)
C42 0.031(5) 0.021(5) 0.054(6) 0.020(4) 0.005(4) -0.010(4)
C43 0.060(7) 0.034(6) 0.070(7) 0.019(6) -0.012(6) -0.010(5)
C44 0.087(8) 0.027(6) 0.061(6) -0.006(5) 0.013(6) -0.016(6)
C45 0.057(6) 0.055(7) 0.095(8) -0.030(6) 0.022(6) -0.015(6)
C46 0.037(5) 0.046(6) 0.056(6) 0.012(5) 0.005(5) -0.002(5)
C47 0.050(6) 0.029(5) 0.029(5) -0.001(4) 0.006(5) -0.002(4)
O51 0.081(4) 0.076(5) 0.041(4) -0.002(3) 0.033(3) -0.017(3)
O52 0.056(4) 0.051(4) 0.039(3) -0.005(3) 0.013(3) -0.011(3)
C51 0.034(5) 0.008(4) 0.047(6) 0.002(4) 0.012(4) -0.008(4)
C52 0.034(5) 0.026(5) 0.092(8) 0.007(5) 0.014(5) -0.007(4)
C53 0.051(6) 0.021(6) 0.111(10) 0.002(6) 0.011(7) -0.007(5)
C54 0.082(9) 0.035(7) 0.114(10) -0.035(7) -0.007(8) -0.012(6)
C55 0.081(7) 0.049(6) 0.039(5) -0.005(4) 0.003(5) -0.002(5)
C56 0.053(5) 0.031(5) 0.043(6) 0.005(4) 0.009(5) -0.007(4)
C57 0.025(4) 0.039(6) 0.046(6) 0.008(4) 0.012(4) 0.003(4)
O61 0.041(3) 0.092(5) 0.052(4) -0.028(4) 0.016(3) 0.001(3)
O62 0.048(4) 0.050(4) 0.039(3) -0.020(3) 0.011(3) -0.007(3)
C61 0.033(5) 0.018(5) 0.046(6) -0.001(4) -0.005(4) -0.007(4)
C62 0.042(5) 0.030(5) 0.044(5) 0.002(4) 0.007(4) -0.008(4)
C63 0.044(6) 0.037(7) 0.089(8) 0.022(6) -0.005(6) -0.010(5)
C64 0.081(8) 0.020(6) 0.066(7) -0.001(5) -0.005(6) -0.011(6)
C65 0.067(7) 0.054(7) 0.051(6) -0.009(5) 0.009(5) -0.012(6)
C66 0.037(5) 0.030(5) 0.041(5) -0.006(4) -0.005(4) -0.005(4)
C67 0.034(5) 0.036(6) 0.034(5) -0.005(4) 0.015(4) -0.001(4)
O71 0.055(4) 0.082(5) 0.048(4) -0.011(3) 0.023(3) -0.026(4)
O72 0.033(3) 0.055(4) 0.045(3) -0.013(3) 0.020(3) -0.003(3)
C71 0.017(4) 0.027(5) 0.037(5) 0.007(4) 0.003(4) 0.002(4)
C72 0.063(6) 0.040(6) 0.029(5) 0.006(4) 0.003(5) 0.005(5)
C73 0.042(5) 0.030(5) 0.048(6) 0.010(4) -0.007(5) -0.012(4)
C74 0.065(7) 0.023(5) 0.062(7) 0.003(5) -0.017(6) -0.005(5)
C75 0.083(8) 0.033(6) 0.055(6) -0.018(5) 0.021(6) 0.008(5)
C76 0.049(5) 0.019(5) 0.069(7) -0.003(5) 0.014(5) 0.001(4)
C77 0.031(5) 0.039(6) 0.037(5) 0.019(4) 0.013(4) 0.000(4)
O81 0.044(3) 0.060(5) 0.068(4) -0.016(4) 0.011(3) -0.015(3)
O82 0.054(4) 0.069(5) 0.042(4) -0.004(3) 0.013(3) -0.026(3)
C81 0.019(4) 0.028(5) 0.034(5) 0.010(4) 0.007(4) 0.012(4)
C82 0.048(6) 0.038(6) 0.044(5) 0.007(5) -0.002(5) 0.010(5)
C83 0.058(6) 0.047(6) 0.058(7) -0.005(5) 0.010(5) -0.005(5)
C84 0.053(6) 0.029(6) 0.063(7) -0.009(5) -0.026(6) -0.004(5)
C85 0.051(6) 0.030(6) 0.047(6) -0.006(4) 0.009(5) 0.015(4)
C86 0.048(5) 0.036(6) 0.034(5) -0.003(4) 0.005(4) -0.001(4)
C87 0.034(5) 0.035(6) 0.043(6) 0.005(4) 0.016(5) -0.006(4)
O91 0.053(4) 0.067(5) 0.060(4) -0.002(3) 0.009(3) -0.023(3)
O92 0.060(4) 0.050(4) 0.042(4) -0.017(3) 0.020(3) -0.020(3)
C91 0.033(5) 0.028(5) 0.032(5) 0.012(4) 0.008(4) 0.011(4)
C92 0.034(5) 0.044(6) 0.039(5) 0.002(4) 0.001(4) 0.008(4)
C93 0.043(5) 0.039(6) 0.074(7) -0.014(5) 0.006(5) -0.016(4)
C94 0.048(6) 0.038(6) 0.077(8) -0.020(5) -0.030(6) 0.010(5)
C95 0.051(6) 0.029(5) 0.039(5) -0.011(4) 0.008(5) 0.014(4)
C96 0.038(5) 0.023(5) 0.045(6) 0.002(4) 0.010(4) 0.014(4)
C97 0.032(5) 0.028(5) 0.058(6) -0.001(4) 0.020(5) 0.004(4)
O101 0.035(3) 0.079(5) 0.047(4) -0.019(3) 0.014(3) -0.004(3)
O102 0.036(3) 0.054(4) 0.049(4) -0.010(3) 0.017(3) -0.009(3)
C101 0.046(6) 0.036(6) 0.022(5) 0.011(4) 0.000(4) 0.007(5)
C102 0.053(6) 0.049(6) 0.038(6) 0.007(5) 0.016(5) 0.006(5)
C103 0.056(6) 0.036(6) 0.055(7) 0.014(5) 0.001(6) -0.011(5)
C104 0.052(6) 0.026(6) 0.059(7) 0.010(5) -0.024(6) -0.003(5)
C105 0.074(7) 0.022(5) 0.041(5) -0.010(4) -0.002(5) 0.004(5)
C106 0.043(5) 0.021(5) 0.048(5) 0.005(4) 0.014(4) 0.003(4)
C107 0.038(5) 0.046(6) 0.032(5) 0.010(4) 0.014(5) 0.009(4)
C111 0.033(5) 0.026(5) 0.027(5) 0.009(4) 0.014(4) 0.007(4)
O111 0.050(4) 0.067(5) 0.052(4) -0.019(3) 0.015(3) -0.003(3)
O112 0.034(3) 0.054(4) 0.037(3) -0.009(3) 0.011(3) -0.008(3)
C112 0.043(6) 0.049(7) 0.077(7) 0.026(6) 0.016(6) 0.009(5)
C113 0.052(7) 0.051(8) 0.113(10) 0.016(7) 0.014(7) -0.019(6)
C114 0.055(7) 0.037(6) 0.090(9) -0.022(6) 0.004(6) -0.011(5)
C115 0.090(8) 0.016(5) 0.053(6) -0.013(4) 0.008(6) 0.007(5)
C116 0.064(6) 0.018(5) 0.044(5) 0.007(4) 0.028(5) 0.013(4)
C117 0.043(6) 0.035(6) 0.040(6) 0.002(5) 0.002(5) 0.008(5)
O121 0.067(4) 0.077(5) 0.053(4) -0.022(3) 0.030(3) -0.030(3)
O122 0.047(3) 0.043(4) 0.040(3) -0.009(3) 0.023(3) -0.016(3)
C121 0.032(5) 0.029(5) 0.038(5) 0.011(4) 0.001(4) 0.012(4)
C122 0.049(6) 0.040(6) 0.051(6) 0.008(5) 0.016(5) 0.018(5)
C123 0.050(6) 0.036(6) 0.059(7) 0.008(5) -0.014(6) -0.010(5)
C124 0.082(8) 0.025(6) 0.067(8) 0.008(5) -0.032(7) -0.008(6)
C125 0.119(10) 0.032(6) 0.069(7) -0.026(5) 0.013(7) -0.006(6)
C126 0.073(6) 0.014(5) 0.060(6) -0.012(4) 0.028(5) -0.011(4)
C127 0.039(5) 0.032(5) 0.029(5) 0.007(4) 0.008(4) 0.001(4)
N131 0.036(4) 0.019(4) 0.022(3) -0.004(3) 0.011(3) -0.004(3)
N132 0.026(3) 0.030(4) 0.032(4) -0.005(3) 0.006(3) 0.000(3)
C131 0.035(4) 0.039(5) 0.050(5) -0.008(4) 0.019(4) -0.003(4)
C132 0.039(5) 0.050(6) 0.038(5) -0.014(4) 0.007(4) -0.009(4)
C133 0.051(5) 0.039(5) 0.032(4) 0.001(4) 0.016(4) -0.003(4)
C134 0.050(5) 0.033(5) 0.027(4) 0.007(4) 0.012(4) -0.001(4)
C135 0.048(5) 0.022(5) 0.041(5) 0.010(4) 0.010(4) 0.002(4)
C136 0.049(5) 0.024(5) 0.046(5) -0.003(4) 0.012(4) -0.001(4)
N141 0.035(4) 0.024(4) 0.040(4) 0.001(3) 0.009(3) -0.008(3)
N142 0.027(3) 0.027(4) 0.033(4) -0.006(3) 0.004(3) -0.001(3)
C141 0.034(4) 0.055(6) 0.059(5) -0.020(4) 0.022(4) -0.004(4)
C142 0.036(4) 0.056(6) 0.052(5) -0.008(4) 0.017(4) 0.003(4)
C143 0.062(6) 0.048(6) 0.041(5) 0.008(4) 0.013(5) -0.008(5)
C144 0.041(4) 0.035(5) 0.043(5) 0.005(4) 0.014(4) -0.001(4)
C145 0.037(4) 0.025(5) 0.041(5) 0.011(4) 0.009(4) 0.007(4)
C146 0.047(5) 0.027(5) 0.053(5) 0.006(4) 0.002(4) 0.005(4)
N151 0.042(4) 0.023(4) 0.039(4) 0.000(3) -0.004(3) -0.011(3)
N152 0.030(4) 0.039(5) 0.033(4) -0.007(3) 0.000(3) -0.005(3)
C151 0.052(5) 0.045(6) 0.036(5) 0.014(4) 0.009(4) -0.010(4)
C152 0.036(4) 0.051(6) 0.040(5) 0.015(4) 0.005(4) -0.018(4)
C153 0.030(4) 0.037(5) 0.057(5) -0.015(4) 0.012(4) 0.004(4)
C154 0.030(4) 0.059(6) 0.062(6) -0.022(5) 0.011(4) 0.002(4)
C155 0.045(5) 0.027(5) 0.048(5) 0.005(4) -0.002(4) 0.009(4)
C156 0.034(4) 0.040(5) 0.038(4) 0.014(4) 0.002(4) 0.002(4)
N161 0.031(4) 0.024(4) 0.032(4) -0.001(3) 0.004(3) -0.003(3)
N162 0.036(4) 0.042(5) 0.035(4) -0.007(3) 0.005(3) -0.005(3)
C161 0.028(4) 0.034(5) 0.036(4) 0.001(4) 0.014(4) -0.009(4)
C162 0.034(4) 0.036(5) 0.034(5) -0.004(4) 0.008(4) -0.007(4)
C163 0.033(4) 0.044(5) 0.037(5) 0.001(4) 0.014(4) 0.005(4)
C164 0.027(4) 0.031(5) 0.052(5) 0.012(4) 0.013(4) 0.003(4)
C165 0.037(5) 0.024(5) 0.047(5) 0.007(4) 0.000(4) 0.012(4)
C166 0.025(4) 0.037(5) 0.036(5) 0.000(4) 0.000(4) 0.010(4)
N171 0.032(3) 0.018(4) 0.030(4) -0.003(3) 0.009(3) -0.004(3)
N172 0.040(4) 0.029(4) 0.029(4) -0.006(3) 0.001(3) -0.002(3)
C171 0.044(4) 0.037(5) 0.030(4) 0.002(4) 0.008(4) -0.003(4)
C172 0.042(5) 0.034(5) 0.036(5) -0.004(4) 0.015(4) -0.005(4)
C173 0.036(4) 0.046(5) 0.032(4) -0.004(4) 0.009(4) 0.004(4)
C174 0.025(4) 0.058(6) 0.033(4) -0.003(4) 0.015(4) 0.010(4)
C175 0.040(4) 0.023(4) 0.036(4) 0.003(4) 0.011(4) 0.005(4)
C176 0.040(4) 0.040(5) 0.034(4) -0.003(4) 0.002(4) 0.013(4)
N181 0.033(4) 0.020(4) 0.022(3) -0.004(3) 0.004(3) -0.001(3)
N182 0.031(4) 0.039(4) 0.026(3) -0.012(3) 0.000(3) -0.001(3)
C181 0.045(5) 0.034(5) 0.038(5) -0.009(4) 0.008(4) 0.000(4)
C182 0.032(5) 0.042(6) 0.036(5) -0.015(4) 0.004(4) -0.006(4)
C183 0.052(5) 0.033(5) 0.035(4) -0.001(4) 0.022(4) -0.005(4)
C184 0.052(5) 0.024(5) 0.043(5) 0.004(4) 0.013(4) -0.006(4)
C185 0.047(5) 0.027(5) 0.041(5) 0.015(4) 0.007(4) 0.005(4)
C186 0.044(5) 0.025(5) 0.050(5) -0.001(4) 0.003(4) 0.001(4)

loop_
_atom_type_symbol
_atom_type_description
_atom_type_scat_dispersion_real
_atom_type_scat_dispersion_imag
_atom_type_scat_source
C C 0.0033 0.0000 'International Tables Vol C Tables 4.2.6.8 and 6.1.1.4'
H H 0.0000 0.0000 'International Tables Vol C Tables 4.2.6.8 and 6.1.1.4'
N N 0.0061 0.0000 'International Tables Vol C Tables 4.2.6.8 and 6.1.1.4'
O O 0.0106 0.0000 'International Tables Vol C Tables 4.2.6.8 and 6.1.1.4'

loop_
_geom_angle_atom_site_label_1
_geom_angle_atom_site_label_2
_geom_angle_atom_site_label_3
_geom_angle
C16 C11 C12 119.9(8)
C16 C11 C17 123.2(7)
C12 C11 C17 116.7(7)
C13 C12 C11 116.1(8)
C13 C12 H12 122.0
C11 C12 H12 122.0
C14 C13 C12 123.3(9)
C14 C13 H13 118.3
C12 C13 H13 118.3
C13 C14 C15 120.3(10)
C13 C14 H14 119.9
C15 C14 H14 119.9
C16 C15 C14 119.1(9)
C16 C15 H15 120.5
C14 C15 H15 120.5
C11 C16 C15 121.2(9)
C11 C16 H16 119.4
C15 C16 H16 119.4
O11 C17 O12 125.3(7)
O11 C17 C11 121.5(8)
O12 C17 C11 113.2(7)
C26 C21 C22 118.2(7)
C26 C21 C27 121.5(8)
C22 C21 C27 119.7(8)
C21 C22 C23 118.7(8)
C21 C22 H22 120.6
C23 C22 H22 120.6
C24 C23 C22 120.4(9)
C24 C23 H23 119.8
C22 C23 H23 119.8
C23 C24 C25 121.5(10)
C23 C24 H24 119.2
C25 C24 H24 119.2
C24 C25 C26 119.0(9)
C24 C25 H25 120.5
C26 C25 H25 120.5
C21 C26 C25 121.8(9)
C21 C26 H26 119.1
C25 C26 H26 119.1
O21 C27 O22 123.3(8)
O21 C27 C21 120.6(8)
O22 C27 C21 116.0(8)
C36 C31 C32 118.3(8)
C36 C31 C37 121.8(9)
C32 C31 C37 119.8(8)
C33 C32 C31 119.7(9)
C33 C32 H32 120.1
C31 C32 H32 120.1
C34 C33 C32 120.4(10)
C34 C33 H33 119.8
C32 C33 H33 119.8
C35 C34 C33 120.2(10)
C35 C34 H34 119.9
C33 C34 H34 119.9
C34 C35 C36 121.9(10)
C34 C35 H35 119.0
C36 C35 H35 119.0
C31 C36 C35 119.2(9)
C31 C36 H36 120.4
C35 C36 H36 120.4
O31 C37 O32 125.2(8)
O31 C37 C31 118.4(9)
O32 C37 C31 116.4(8)
C46 C41 C42 119.7(8)
C46 C41 C47 123.1(9)
C42 C41 C47 116.8(9)
C43 C42 C41 115.6(9)
C43 C42 H42 122.2
C41 C42 H42 122.2
C44 C43 C42 122.9(10)
C44 C43 H43 118.6
C42 C43 H43 118.6
C43 C44 C45 122.1(10)
C43 C44 H44 119.0
C45 C44 H44 119.0
C44 C45 C46 117.3(9)
C44 C45 H45 121.3
C46 C45 H45 121.3
C41 C46 C45 122.2(9)
C41 C46 H46 118.9
C45 C46 H46 118.9
O41 C47 O42 124.1(8)
O41 C47 C41 121.5(9)
O42 C47 C41 114.4(8)
C56 C51 C52 117.8(8)
C56 C51 C57 123.8(8)
C52 C51 C57 117.9(8)
C53 C52 C51 118.6(9)
C53 C52 H52 120.7
C51 C52 H52 120.7
C54 C53 C52 121.6(10)
C54 C53 H53 119.2
C52 C53 H53 119.2
C53 C54 C55 121.2(10)
C53 C54 H54 119.4
C55 C54 H54 119.4
C56 C55 C54 116.5(9)
C56 C55 H55 121.8
C54 C55 H55 121.8
C51 C56 C55 123.9(9)
C51 C56 H56 118.1
C55 C56 H56 118.1
O51 C57 O52 126.1(8)
O51 C57 C51 119.9(8)
O52 C57 C51 114.0(8)
C66 C61 C62 119.7(8)
C66 C61 C67 123.3(8)
C62 C61 C67 116.8(8)
C63 C62 C61 116.9(8)
C63 C62 H62 121.5
C61 C62 H62 121.5
C64 C63 C62 121.8(9)
C64 C63 H63 119.1
C62 C63 H63 119.1
C63 C64 C65 120.0(9)
C63 C64 H64 120.0
C65 C64 H64 120.0
C66 C65 C64 119.0(9)
C66 C65 H65 120.5
C64 C65 H65 120.5
C61 C66 C65 122.5(9)
C61 C66 H66 118.8
C65 C66 H66 118.8
O61 C67 O62 124.5(8)
O61 C67 C61 122.2(8)
O62 C67 C61 113.3(7)
C72 C71 C76 116.6(8)
C72 C71 C77 124.1(8)
C76 C71 C77 119.3(7)
C71 C72 C73 126.4(9)
C71 C72 H72 116.8
C73 C72 H72 116.8
C72 C73 C74 115.6(9)
C72 C73 H73 122.2
C74 C73 H73 122.2
C75 C74 C73 120.5(9)
C75 C74 H74 119.8
C73 C74 H74 119.8
C76 C75 C74 121.4(9)
C76 C75 H75 119.3
C74 C75 H75 119.3
C75 C76 C71 119.4(9)
C75 C76 H76 120.3
C71 C76 H76 120.3
O71 C77 O72 122.7(8)
O71 C77 C71 119.8(7)
O72 C77 C71 117.4(8)
C82 C81 C86 120.5(8)
C82 C81 C87 121.0(8)
C86 C81 C87 118.5(8)
C81 C82 C83 120.0(9)
C81 C82 H82A 120.0
C83 C82 H82A 120.0
C84 C83 C82 120.2(10)
C84 C83 H83 119.9
C82 C83 H83 119.9
C83 C84 C85 120.4(9)
C83 C84 H84 119.8
C85 C84 H84 119.8
C86 C85 C84 119.2(9)
C86 C85 H85 120.4
C84 C85 H85 120.4
C85 C86 C81 119.6(9)
C85 C86 H86 120.2
C81 C86 H86 120.2
O81 C87 O82 123.8(8)
O81 C87 C81 122.9(8)
O82 C87 C81 113.3(7)
C92 C91 C96 119.3(8)
C92 C91 C97 121.9(8)
C96 C91 C97 118.7(8)
C91 C92 C93 122.5(9)
C91 C92 H92 118.7
C93 C92 H92 118.7
C92 C93 C94 117.9(9)
C92 C93 H93 121.0
C94 C93 H93 121.0
C95 C94 C93 121.1(9)
C95 C94 H94 119.5
C93 C94 H94 119.4
C94 C95 C96 119.8(8)
C94 C95 H95 120.1
C96 C95 H95 120.1
C95 C96 C91 119.1(8)
C95 C96 H96 120.5
C91 C96 H96 120.5
O91 C97 O92 125.1(8)
O91 C97 C91 120.9(8)
O92 C97 C91 113.9(8)
C102 C101 C106 116.4(8)
C102 C101 C107 124.1(8)
C106 C101 C107 119.5(8)
C101 C102 C103 125.1(9)
C101 C102 H102 117.5
C103 C102 H102 117.5
C102 C103 C104 115.8(9)
C102 C103 H103 122.1
C104 C103 H103 122.1
C105 C104 C103 121.6(9)
C105 C104 H104 119.2
C103 C104 H104 119.2
C104 C105 C106 119.7(9)
C104 C105 H105 120.1
C106 C105 H105 120.1
C105 C106 C101 121.2(8)
C105 C106 H106 119.4
C101 C106 H106 119.4
O101 C107 O102 121.2(8)
O101 C107 C101 119.0(8)
O102 C107 C101 119.8(8)
C112 C111 C116 117.9(9)
C112 C111 C117 123.0(8)
C116 C111 C117 119.1(8)
C111 C112 C113 122.2(10)
C111 C112 H112 118.9
C113 C112 H112 118.9
C112 C113 C114 117.9(10)
C112 C113 H113 121.1
C114 C113 H113 121.1
C115 C114 C113 121.4(10)
C115 C114 H114 119.3
C113 C114 H114 119.3
C114 C115 C116 120.9(9)
C114 C115 H115 119.6
C116 C115 H115 119.6
C115 C116 C111 119.7(8)
C115 C116 H116 120.2
C111 C116 H116 120.2
O111 C117 O112 123.4(8)
O111 C117 C111 118.3(8)
O112 C117 C111 118.2(8)
C122 C121 C126 118.8(8)
C122 C121 C127 121.7(8)
C126 C121 C127 119.3(8)
C121 C122 C123 123.0(9)
C121 C122 H122 118.5
C123 C122 H122 118.5
C122 C123 C124 117.5(10)
C122 C123 H123 121.3
C124 C123 H123 121.3
C125 C124 C123 119.0(10)
C125 C124 H124 120.5
C123 C124 H124 120.5
C126 C125 C124 124.8(11)
C126 C125 H125 117.6
C124 C125 H125 117.6
C125 C126 C121 116.6(9)
C125 C126 H126 121.7
C121 C126 H126 121.7
O121 C127 O122 122.9(8)
O121 C127 C121 120.9(8)
O122 C127 C121 116.2(7)
C131 N131 C134 109.2(6)
C131 N131 C135 109.4(6)
C134 N131 C135 109.4(6)
C131 N131 H13M 109.6
C134 N131 H13M 109.6
C135 N131 H13M 109.6
C132 N132 C133 109.3(6)
C132 N132 C136 109.6(6)
C133 N132 C136 109.0(6)
C132 N132 H13N 109.6
C133 N132 H13N 109.6
C136 N132 H13N 109.6
N131 C131 C132 109.0(5)
N131 C131 H13B 109.9
C132 C131 H13B 109.9
N131 C131 H13A 109.9
C132 C131 H13A 109.9
H13B C131 H13A 108.3
N132 C132 C131 110.6(6)
N132 C132 H13C 109.5
C131 C132 H13C 109.5
N132 C132 H13D 109.5
C131 C132 H13D 109.5
H13C C132 H13D 108.1
N132 C133 C134 109.6(5)
N132 C133 H13F 109.8
C134 C133 H13F 109.8
N132 C133 H13E 109.8
C134 C133 H13E 109.8
H13F C133 H13E 108.2
N131 C134 C133 108.1(6)
N131 C134 H13H 110.1
C133 C134 H13H 110.1
N131 C134 H13G 110.1
C133 C134 H13G 110.1
H13H C134 H13G 108.4
N131 C135 C136 108.4(5)
N131 C135 H13I 110.0
C136 C135 H13I 110.0
N131 C135 H13J 110.0
C136 C135 H13J 110.0
H13I C135 H13J 108.4
N132 C136 C135 109.0(6)
N132 C136 H13L 109.9
C135 C136 H13L 109.9
N132 C136 H13K 109.9
C135 C136 H13K 109.9
H13L C136 H13K 108.3
C141 N141 C145 109.3(6)
C141 N141 C144 109.9(6)
C145 N141 C144 107.8(6)
C141 N141 H14M 109.9
C145 N141 H14M 109.9
C144 N141 H14M 109.9
C143 N142 C142 109.3(6)
C143 N142 C146 109.4(6)
C142 N142 C146 111.2(6)
C143 N142 H14N 109.0
C142 N142 H14N 109.0
C146 N142 H14N 109.0
N141 C141 C142 110.2(6)
N141 C141 H14B 109.6
C142 C141 H14B 109.6
N141 C141 H14A 109.6
C142 C141 H14A 109.6
H14B C141 H14A 108.1
N142 C142 C141 108.9(6)
N142 C142 H14C 109.9
C141 C142 H14C 109.9
N142 C142 H14D 109.9
C141 C142 H14D 109.9
H14C C142 H14D 108.3
N142 C143 C144 109.5(6)
N142 C143 H14E 109.8
C144 C143 H14E 109.8
N142 C143 H14F 109.8
C144 C143 H14F 109.8
H14E C143 H14F 108.2
N141 C144 C143 109.3(6)
N141 C144 H14G 109.8
C143 C144 H14G 109.8
N141 C144 H14H 109.8
C143 C144 H14H 109.8
H14G C144 H14H 108.3
N141 C145 C146 110.3(5)
N141 C145 H14I 109.6
C146 C145 H14I 109.6
N141 C145 H14J 109.6
C146 C145 H14J 109.6
H14I C145 H14J 108.1
N142 C146 C145 108.4(6)
N142 C146 H14L 110.0
C145 C146 H14L 110.0
N142 C146 H14K 110.0
C145 C146 H14K 110.0
H14L C146 H14K 108.4
C155 N151 C151 110.7(6)
C155 N151 C154 107.7(6)
C151 N151 C154 108.7(6)
C155 N151 H15M 109.9
C151 N151 H15M 109.9
C154 N151 H15M 109.9
C156 N152 C152 111.2(6)
C156 N152 C153 108.2(6)
C152 N152 C153 108.1(6)
C156 N152 H15N 109.8
C152 N152 H15N 109.8
C153 N152 H15N 109.8
N151 C151 C152 109.2(6)
N151 C151 H15B 109.8
C152 C151 H15B 109.8
N151 C151 H15A 109.8
C152 C151 H15A 109.8
H15B C151 H15A 108.3
N152 C152 C151 110.6(6)
N152 C152 H15C 109.5
C151 C152 H15C 109.5
N152 C152 H15D 109.5
C151 C152 H15D 109.5
H15C C152 H15D 108.1
N152 C153 C154 109.2(6)
N152 C153 H15F 109.8
C154 C153 H15F 109.8
N152 C153 H15E 109.8
C154 C153 H15E 109.8
H15F C153 H15E 108.3
N151 C154 C153 109.8(5)
N151 C154 H15H 109.7
C153 C154 H15H 109.7
N151 C154 H15G 109.7
C153 C154 H15G 109.7
H15H C154 H15G 108.2
N151 C155 C156 110.0(6)
N151 C155 H15J 109.7
C156 C155 H15J 109.7
N151 C155 H15I 109.7
C156 C155 H15I 109.7
H15J C155 H15I 108.2
N152 C156 C155 109.6(5)
N152 C156 H15K 109.7
C155 C156 H15K 109.7
N152 C156 H15L 109.7
C155 C156 H15L 109.7
H15K C156 H15L 108.2
C165 N161 C161 109.0(6)
C165 N161 C164 108.7(6)
C161 N161 C164 106.7(6)
C165 N161 H16M 110.8
C161 N161 H16M 110.8
C164 N161 H16M 110.8
C163 N162 C162 108.3(6)
C163 N162 C166 109.3(6)
C162 N162 C166 107.9(6)
C163 N162 H16N 110.4
C162 N162 H16N 110.4
C166 N162 H16N 110.4
N161 C161 C162 109.9(6)
N161 C161 H16B 109.7
C162 C161 H16B 109.7
N161 C161 H16A 109.7
C162 C161 H16A 109.7
H16B C161 H16A 108.2
N162 C162 C161 110.9(6)
N162 C162 H16C 109.5
C161 C162 H16C 109.5
N162 C162 H16D 109.5
C161 C162 H16D 109.5
H16C C162 H16D 108.0
N162 C163 C164 109.0(6)
N162 C163 H16F 109.9
C164 C163 H16F 109.9
N162 C163 H16E 109.9
C164 C163 H16E 109.9
H16F C163 H16E 108.3
N161 C164 C163 109.6(6)
N161 C164 H16G 109.7
C163 C164 H16G 109.7
N161 C164 H16H 109.7
C163 C164 H16H 109.7
H16G C164 H16H 108.2
N161 C165 C166 110.5(6)
N161 C165 H16J 109.5
C166 C165 H16J 109.5
N161 C165 H16I 109.5
C166 C165 H16I 109.5
H16J C165 H16I 108.1
N162 C166 C165 110.5(6)
N162 C166 H16K 109.5
C165 C166 H16K 109.5
N162 C166 H16L 109.5
C165 C166 H16L 109.5
H16K C166 H16L 108.1
C175 N171 C174 109.5(5)
C175 N171 C171 108.5(5)
C174 N171 C171 108.1(6)
C175 N171 H17M 110.2
C174 N171 H17M 110.2
C171 N171 H17M 110.2
C176 N172 C172 111.4(6)
C176 N172 C173 109.8(6)
C172 N172 C173 109.4(6)
C176 N172 H17N 108.7
C172 N172 H17N 108.7
C173 N172 H17N 108.7
N171 C171 C172 109.9(5)
N171 C171 H17B 109.7
C172 C171 H17B 109.7
N171 C171 H17A 109.7
C172 C171 H17A 109.7
H17B C171 H17A 108.2
N172 C172 C171 108.6(6)
N172 C172 H17C 110.0
C171 C172 H17C 110.0
N172 C172 H17D 110.0
C171 C172 H17D 110.0
H17C C172 H17D 108.3
N172 C173 C174 108.1(5)
N172 C173 H17F 110.1
C174 C173 H17F 110.1
N172 C173 H17E 110.1
C174 C173 H17E 110.1
H17F C173 H17E 108.4
N171 C174 C173 109.5(5)
N171 C174 H17G 109.8
C173 C174 H17G 109.8
N171 C174 H17H 109.8
C173 C174 H17H 109.8
H17G C174 H17H 108.2
N171 C175 C176 109.2(6)
N171 C175 H17J 109.8
C176 C175 H17J 109.8
N171 C175 H17I 109.8
C176 C175 H17I 109.8
H17J C175 H17I 108.3
N172 C176 C175 109.5(5)
N172 C176 H17K 109.8
C175 C176 H17K 109.8
N172 C176 H17L 109.8
C175 C176 H17L 109.8
H17K C176 H17L 108.2
C184 N181 C181 108.3(6)
C184 N181 C185 109.1(6)
C181 N181 C185 109.3(6)
C184 N181 H18M 110.0
C181 N181 H18M 110.0
C185 N181 H18M 110.0
C182 N182 C186 108.4(6)
C182 N182 C183 111.2(6)
C186 N182 C183 109.3(6)
C182 N182 H18N 109.3
C186 N182 H18N 109.3
C183 N182 H18N 109.3
N181 C181 C182 108.6(6)
N181 C181 H18B 110.0
C182 C181 H18B 110.0
N181 C181 H18A 110.0
C182 C181 H18A 110.0
H18B C181 H18A 108.4
N182 C182 C181 111.7(6)
N182 C182 H18C 109.3
C181 C182 H18C 109.3
N182 C182 H18D 109.3
C181 C182 H18D 109.3
H18C C182 H18D 107.9
N182 C183 C184 107.6(6)
N182 C183 H18F 110.2
C184 C183 H18F 110.2
N182 C183 H18E 110.2
C184 C183 H18E 110.2
H18F C183 H18E 108.5
N181 C184 C183 110.0(6)
N181 C184 H18G 109.7
C183 C184 H18G 109.7
N181 C184 H18H 109.7
C183 C184 H18H 109.7
H18G C184 H18H 108.2
N181 C185 C186 109.3(6)
N181 C185 H18I 109.8
C186 C185 H18I 109.8
N181 C185 H18J 109.8
C186 C185 H18J 109.8
H18I C185 H18J 108.3
N182 C186 C185 108.3(6)
N182 C186 H18L 110.0
C185 C186 H18L 110.0
N182 C186 H18K 110.0
C185 C186 H18K 110.0
H18L C186 H18K 108.4

loop_
_geom_bond_atom_site_label_1
_geom_bond_atom_site_label_2
_geom_bond_distance
O11 C17 1.219(9)
O12 C17 1.305(9)
C11 C16 1.346(10)
C11 C12 1.461(10)
C11 C17 1.502(10)
C12 C13 1.419(12)
C12 H12 0.950
C13 C14 1.311(12)
C13 H13 0.950
C14 C15 1.413(13)
C14 H14 0.950
C15 C16 1.406(11)
C15 H15 0.950
C16 H16 0.950
O21 C27 1.229(9)
O22 C27 1.292(9)
C21 C26 1.371(11)
C21 C22 1.420(11)
C21 C27 1.490(11)
C22 C23 1.423(11)
C22 H22 0.950
C23 C24 1.339(12)
C23 H23 0.950
C24 C25 1.377(13)
C24 H24 0.950
C25 C26 1.396(13)
C25 H25 0.950
C26 H26 0.950
O31 C37 1.242(9)
O32 C37 1.261(10)
C31 C36 1.381(11)
C31 C32 1.416(11)
C31 C37 1.498(11)
C32 C33 1.377(12)
C32 H32 0.950
C33 C34 1.365(13)
C33 H33 0.950
C34 C35 1.330(13)
C34 H34 0.950
C35 C36 1.395(13)
C35 H35 0.950
C36 H36 0.950
O41 C47 1.239(9)
O42 C47 1.287(10)
C41 C46 1.374(11)
C41 C42 1.443(11)
C41 C47 1.479(11)
C42 C43 1.437(12)
C42 H42 0.950
C43 C44 1.315(13)
C43 H43 0.950
C44 C45 1.400(13)
C44 H44 0.950
C45 C46 1.406(12)
C45 H45 0.950
C46 H46 0.950
O51 C57 1.222(9)
O52 C57 1.279(9)
C51 C56 1.357(10)
C51 C52 1.421(11)
C51 C57 1.489(11)
C52 C53 1.420(12)
C52 H52 0.950
C53 C54 1.328(14)
C53 H53 0.950
C54 C55 1.421(14)
C54 H54 0.950
C55 C56 1.408(11)
C55 H55 0.950
C56 H56 0.950
O61 C67 1.232(9)
O62 C67 1.289(9)
C61 C66 1.349(11)
C61 C62 1.430(11)
C61 C67 1.480(11)
C62 C63 1.427(13)
C62 H62 0.950
C63 C64 1.342(13)
C63 H63 0.950
C64 C65 1.409(13)
C64 H64 0.950
C65 C66 1.377(11)
C65 H65 0.950
C66 H66 0.950
O71 C77 1.220(9)
O72 C77 1.302(9)
C71 C72 1.348(11)
C71 C76 1.420(11)
C71 C77 1.480(11)
C72 C73 1.348(11)
C72 H72 0.950
C73 C74 1.413(13)
C73 H73 0.950
C74 C75 1.367(13)
C74 H74 0.950
C75 C76 1.357(12)
C75 H75 0.950
C76 H76 0.950
O81 C87 1.203(9)
O82 C87 1.318(10)
C81 C82 1.363(11)
C81 C86 1.391(10)
C81 C87 1.502(12)
C82 C83 1.367(12)
C82 H82A 0.950
C83 C84 1.364(12)
C83 H83 0.950
C84 C85 1.395(13)
C84 H84 0.950
C85 C86 1.370(11)
C85 H85 0.950
C86 H86 0.950
O91 C97 1.207(9)
O92 C97 1.280(9)
C91 C92 1.335(11)
C91 C96 1.413(11)
C91 C97 1.528(12)
C92 C93 1.356(11)
C92 H92 0.950
C93 C94 1.392(13)
C93 H93 0.950
C94 C95 1.362(13)
C94 H94 0.950
C95 C96 1.366(11)
C95 H95 0.950
C96 H96 0.950
O101 C107 1.239(9)
O102 C107 1.288(9)
C101 C102 1.346(11)
C101 C106 1.422(11)
C101 C107 1.472(12)
C102 C103 1.361(12)
C102 H102 0.950
C103 C104 1.427(13)
C103 H103 0.950
C104 C105 1.346(12)
C104 H104 0.950
C105 C106 1.357(11)
C105 H105 0.950
C106 H106 0.950
C111 C112 1.361(12)
C111 C116 1.418(10)
C111 C117 1.506(11)
O111 C117 1.241(9)
O112 C117 1.274(9)
C112 C113 1.368(14)
C112 H112 0.950
C113 C114 1.416(14)
C113 H113 0.950
C114 C115 1.310(12)
C114 H114 0.950
C115 C116 1.380(11)
C115 H115 0.950
C116 H116 0.950
O121 C127 1.199(9)
O122 C127 1.321(9)
C121 C122 1.346(11)
C121 C126 1.428(11)
C121 C127 1.511(11)
C122 C123 1.367(12)
C122 H122 0.950
C123 C124 1.396(14)
C123 H123 0.950
C124 C125 1.342(14)
C124 H124 0.950
C125 C126 1.340(12)
C125 H125 0.950
C126 H126 0.950
N131 C131 1.480(8)
N131 C134 1.488(8)
N131 C135 1.497(9)
N131 H13M 0.930
N132 C132 1.449(9)
N132 C133 1.483(9)
N132 C136 1.483(9)
N132 H13N 0.930
C131 C132 1.517(9)
C131 H13B 0.990
C131 H13A 0.990
C132 H13C 0.990
C132 H13D 0.990
C133 C134 1.549(10)
C133 H13F 0.990
C133 H13E 0.990
C134 H13H 0.990
C134 H13G 0.990
C135 C136 1.552(9)
C135 H13I 0.990
C135 H13J 0.990
C136 H13L 0.990
C136 H13K 0.990
N141 C141 1.466(9)
N141 C145 1.477(9)
N141 C144 1.498(9)
N141 H14M 0.930
N142 C143 1.469(9)
N142 C142 1.471(9)
N142 C146 1.473(9)
N142 H14N 0.930
C141 C142 1.536(9)
C141 H14B 0.990
C141 H14A 0.990
C142 H14C 0.990
C142 H14D 0.990
C143 C144 1.530(10)
C143 H14E 0.990
C143 H14F 0.990
C144 H14G 0.990
C144 H14H 0.990
C145 C146 1.537(9)
C145 H14I 0.990
C145 H14J 0.990
C146 H14L 0.990
C146 H14K 0.990
N151 C155 1.450(9)
N151 C151 1.461(9)
N151 C154 1.508(9)
N151 H15M 0.930
N152 C156 1.454(10)
N152 C152 1.460(8)
N152 C153 1.489(8)
N152 H15N 0.930
C151 C152 1.534(9)
C151 H15B 0.990
C151 H15A 0.990
C152 H15C 0.990
C152 H15D 0.990
C153 C154 1.525(9)
C153 H15F 0.990
C153 H15E 0.990
C154 H15H 0.990
C154 H15G 0.990
C155 C156 1.539(9)
C155 H15J 0.990
C155 H15I 0.990
C156 H15K 0.990
C156 H15L 0.990
N161 C165 1.463(9)
N161 C161 1.477(9)
N161 C164 1.523(9)
N161 H16M 0.930
N162 C163 1.470(9)
N162 C162 1.478(9)
N162 C166 1.486(10)
N162 H16N 0.930
C161 C162 1.511(10)
C161 H16B 0.990
C161 H16A 0.990
C162 H16C 0.990
C162 H16D 0.990
C163 C164 1.549(10)
C163 H16F 0.990
C163 H16E 0.990
C164 H16G 0.990
C164 H16H 0.990
C165 C166 1.506(10)
C165 H16J 0.990
C165 H16I 0.990
C166 H16K 0.990
C166 H16L 0.990
N171 C175 1.471(8)
N171 C174 1.493(8)
N171 C171 1.497(9)
N171 H17M 0.930
N172 C176 1.432(9)
N172 C172 1.467(9)
N172 C173 1.488(8)
N172 H17N 0.930
C171 C172 1.529(9)
C171 H17B 0.990
C171 H17A 0.990
C172 H17C 0.990
C172 H17D 0.990
C173 C174 1.547(9)
C173 H17F 0.990
C173 H17E 0.990
C174 H17G 0.990
C174 H17H 0.990
C175 C176 1.548(9)
C175 H17J 0.990
C175 H17I 0.990
C176 H17K 0.990
C176 H17L 0.990
N181 C184 1.480(9)
N181 C181 1.480(9)
N181 C185 1.492(9)
N181 H18M 0.930
N182 C182 1.418(9)
N182 C186 1.492(9)
N182 C183 1.493(9)
N182 H18N 0.930
C181 C182 1.521(9)
C181 H18B 0.990
C181 H18A 0.990
C182 H18C 0.990
C182 H18D 0.990
C183 C184 1.552(10)
C183 H18F 0.990
C183 H18E 0.990
C184 H18G 0.990
C184 H18H 0.990
C185 C186 1.552(10)
C185 H18I 0.990
C185 H18J 0.990
C186 H18L 0.990
C186 H18K 0.990

loop_
_geom_hbond_atom_site_label_D
_geom_hbond_atom_site_label_H
_geom_hbond_atom_site_label_A
_geom_hbond_distance_DH
_geom_hbond_distance_HA
_geom_hbond_distance_DA
_geom_hbond_angle_DHA
N131 H13M O12 0.93 1.63 2.556(7) 175.6
N132 H13N O72 0.93 1.70 2.623(8) 171.9
N141 H14M O22 0.93 1.60 2.523(8) 173.4
N142 H14N O82 0.93 1.64 2.572(8) 175.6
N151 H15M O32 0.93 1.62 2.549(8) 174.5
N152 H15N O92 0.93 1.63 2.560(8) 175.6
N161 H16M O42 0.93 1.66 2.586(8) 171.3
N162 H16N O102 0.93 1.61 2.543(8) 178.0
N171 H17M O52 0.93 1.66 2.583(8) 175.2
N172 H17N O112 0.93 1.63 2.564(8) 176.7
N181 H18M O62 0.93 1.63 2.554(8) 177.4
N182 H18N O122 0.93 1.66 2.593(8) 176.1

loop_
_geom_torsion_atom_site_label_1
_geom_torsion_atom_site_label_2
_geom_torsion_atom_site_label_3
_geom_torsion_atom_site_label_4
_geom_torsion
C16 C11 C12 C13 -4.2(12)
C17 C11 C12 C13 -179.6(7)
C11 C12 C13 C14 1.2(13)
C12 C13 C14 C15 1.7(15)
C13 C14 C15 C16 -1.9(15)
C12 C11 C16 C15 4.1(13)
C17 C11 C16 C15 179.2(8)
C14 C15 C16 C11 -1.1(14)
C16 C11 C17 O11 -177.3(8)
C12 C11 C17 O11 -2.1(11)
C16 C11 C17 O12 3.7(11)
C12 C11 C17 O12 178.9(7)
C26 C21 C22 C23 -6.7(12)
C27 C21 C22 C23 -178.2(7)
C21 C22 C23 C24 5.5(13)
C22 C23 C24 C25 -1.8(14)
C23 C24 C25 C26 -0.5(14)
C22 C21 C26 C25 4.6(12)
C27 C21 C26 C25 176.0(8)
C24 C25 C26 C21 -1.0(14)
C26 C21 C27 O21 1.8(12)
C22 C21 C27 O21 173.0(7)
C26 C21 C27 O22 177.5(7)
C22 C21 C27 O22 -11.3(10)
C36 C31 C32 C33 -4.5(12)
C37 C31 C32 C33 179.1(8)
C31 C32 C33 C34 5.1(14)
C32 C33 C34 C35 -4.1(15)
C33 C34 C35 C36 2.4(16)
C32 C31 C36 C35 2.8(12)
C37 C31 C36 C35 179.2(8)
C34 C35 C36 C31 -1.9(15)
C36 C31 C37 O31 6.6(12)
C32 C31 C37 O31 -177.2(8)
C36 C31 C37 O32 -172.6(8)
C32 C31 C37 O32 3.7(11)
C46 C41 C42 C43 -5.7(11)
C47 C41 C42 C43 -178.8(7)
C41 C42 C43 C44 2.8(13)
C42 C43 C44 C45 1.8(15)
C43 C44 C45 C46 -3.5(16)
C42 C41 C46 C45 4.2(13)
C47 C41 C46 C45 176.8(8)
C44 C45 C46 C41 0.4(14)
C46 C41 C47 O41 -178.1(8)
C42 C41 C47 O41 -5.2(11)
C46 C41 C47 O42 0.2(12)
C42 C41 C47 O42 173.0(7)
C56 C51 C52 C53 -8.3(12)
C57 C51 C52 C53 179.5(8)
C51 C52 C53 C54 7.4(14)
C52 C53 C54 C55 -2.5(17)
C53 C54 C55 C56 -1.3(16)
C52 C51 C56 C55 4.8(12)
C57 C51 C56 C55 176.5(8)
C54 C55 C56 C51 0.1(14)
C56 C51 C57 O51 168.5(8)
C52 C51 C57 O51 -19.8(11)
C56 C51 C57 O52 -9.2(12)
C52 C51 C57 O52 162.6(7)
C66 C61 C62 C63 -4.2(12)
C67 C61 C62 C63 -179.3(7)
C61 C62 C63 C64 1.4(13)
C62 C63 C64 C65 2.6(15)
C63 C64 C65 C66 -3.9(15)
C62 C61 C66 C65 3.0(13)
C67 C61 C66 C65 177.8(8)
C64 C65 C66 C61 1.1(14)
C66 C61 C67 O61 -164.3(8)
C62 C61 C67 O61 10.5(12)
C66 C61 C67 O62 14.4(12)
C62 C61 C67 O62 -170.7(7)
C76 C71 C72 C73 -2.1(13)
C77 C71 C72 C73 176.2(8)
C71 C72 C73 C74 2.3(13)
C72 C73 C74 C75 0.6(13)
C73 C74 C75 C76 -3.6(14)
C74 C75 C76 C71 3.7(13)
C72 C71 C76 C75 -0.9(12)
C77 C71 C76 C75 -179.4(8)
C72 C71 C77 O71 2.6(13)
C76 C71 C77 O71 -179.1(8)
C72 C71 C77 O72 -177.1(8)
C76 C71 C77 O72 1.3(11)
C86 C81 C82 C83 -2.6(12)
C87 C81 C82 C83 178.8(8)
C81 C82 C83 C84 2.7(13)
C82 C83 C84 C85 -0.8(14)
C83 C84 C85 C86 -1.2(13)
C84 C85 C86 C81 1.2(12)
C82 C81 C86 C85 0.6(12)
C87 C81 C86 C85 179.3(7)
C82 C81 C87 O81 177.9(8)
C86 C81 C87 O81 -0.7(12)
C82 C81 C87 O82 -5.0(11)
C86 C81 C87 O82 176.3(7)
C96 C91 C92 C93 -6.3(12)
C97 C91 C92 C93 178.0(8)
C91 C92 C93 C94 5.4(13)
C92 C93 C94 C95 -2.4(14)
C93 C94 C95 C96 0.5(13)
C94 C95 C96 C91 -1.3(12)
C92 C91 C96 C95 4.1(11)
C97 C91 C96 C95 -180.0(7)
C92 C91 C97 O91 -173.6(8)
C96 C91 C97 O91 10.6(11)
C92 C91 C97 O92 2.7(11)
C96 C91 C97 O92 -173.1(7)
C106 C101 C102 C103 -5.2(13)
C107 C101 C102 C103 177.3(8)
C101 C102 C103 C104 4.3(14)
C102 C103 C104 C105 0.1(13)
C103 C104 C105 C106 -3.3(13)
C104 C105 C106 C101 2.4(13)
C102 C101 C106 C105 1.6(12)
C107 C101 C106 C105 179.3(7)
C102 C101 C107 O101 -5.6(13)
C106 C101 C107 O101 177.0(7)
C102 C101 C107 O102 173.9(8)
C106 C101 C107 O102 -3.6(12)
C116 C111 C112 C113 -4.3(13)
C117 C111 C112 C113 177.7(8)
C111 C112 C113 C114 2.1(15)
C112 C113 C114 C115 1.4(16)
C113 C114 C115 C116 -2.4(15)
C114 C115 C116 C111 0.0(13)
C112 C111 C116 C115 3.2(11)
C117 C111 C116 C115 -178.6(7)
C112 C111 C117 O111 -15.7(12)
C116 C111 C117 O111 166.3(7)
C112 C111 C117 O112 161.9(8)
C116 C111 C117 O112 -16.1(11)
C126 C121 C122 C123 -6.5(13)
C127 C121 C122 C123 177.5(8)
C121 C122 C123 C124 6.5(13)
C122 C123 C124 C125 -2.1(14)
C123 C124 C125 C126 -2.2(16)
C124 C125 C126 C121 2.2(14)
C122 C121 C126 C125 2.1(12)
C127 C121 C126 C125 178.2(8)
C122 C121 C127 O121 12.5(12)
C126 C121 C127 O121 -163.5(8)
C122 C121 C127 O122 -166.7(7)
C126 C121 C127 O122 17.3(11)
C134 N131 C131 C132 53.9(8)
C135 N131 C131 C132 -65.8(7)
C133 N132 C132 C131 -65.8(8)
C136 N132 C132 C131 53.6(8)
N131 C131 C132 N132 10.9(8)
C132 N132 C133 C134 52.5(8)
C136 N132 C133 C134 -67.3(8)
C131 N131 C134 C133 -65.9(7)
C135 N131 C134 C133 53.9(7)
N132 C133 C134 N131 11.3(8)
C131 N131 C135 C136 52.5(7)
C134 N131 C135 C136 -67.1(7)
C132 N132 C136 C135 -65.8(7)
C133 N132 C136 C135 53.8(8)
N131 C135 C136 N132 10.9(8)
C145 N141 C141 C142 -58.8(8)
C144 N141 C141 C142 59.3(8)
C143 N142 C142 C141 -60.6(8)
C146 N142 C142 C141 60.3(8)
N141 C141 C142 N142 -0.6(9)
C142 N142 C143 C144 62.8(8)
C146 N142 C143 C144 -59.2(8)
C141 N141 C144 C143 -57.0(8)
C145 N141 C144 C143 62.0(7)
N142 C143 C144 N141 -3.5(8)
C141 N141 C145 C146 60.9(7)
C144 N141 C145 C146 -58.5(7)
C143 N142 C146 C145 62.8(8)
C142 N142 C146 C145 -58.1(8)
N141 C145 C146 N142 -2.7(8)
C155 N151 C151 C152 56.3(8)
C154 N151 C151 C152 -61.8(8)
C156 N152 C152 C151 -60.0(8)
C153 N152 C152 C151 58.6(8)
N151 C151 C152 N152 3.9(9)
C156 N152 C153 C154 57.2(8)
C152 N152 C153 C154 -63.3(8)
C155 N151 C154 C153 -63.3(8)
C151 N151 C154 C153 56.7(8)
N152 C153 C154 N151 5.5(9)
C151 N151 C155 C156 -62.2(8)
C154 N151 C155 C156 56.6(8)
C152 N152 C156 C155 54.2(8)
C153 N152 C156 C155 -64.4(7)
N151 C155 C156 N152 5.8(9)
C165 N161 C161 C162 64.8(8)
C164 N161 C161 C162 -52.4(7)
C163 N162 C162 C161 67.5(8)
C166 N162 C162 C161 -50.7(8)
N161 C161 C162 N162 -11.5(9)
C162 N162 C163 C164 -51.8(8)
C166 N162 C163 C164 65.4(8)
C165 N161 C164 C163 -50.9(8)
C161 N161 C164 C163 66.5(7)
N162 C163 C164 N161 -12.4(8)
C161 N161 C165 C166 -51.2(8)
C164 N161 C165 C166 64.7(8)
C163 N162 C166 C165 -53.0(8)
C162 N162 C166 C165 64.5(8)
N161 C165 C166 N162 -12.2(9)
C175 N171 C171 C172 64.8(7)
C174 N171 C171 C172 -53.8(7)
C176 N172 C172 C171 -54.0(7)
C173 N172 C172 C171 67.6(8)
N171 C171 C172 N172 -10.3(8)
C176 N172 C173 C174 66.9(7)
C172 N172 C173 C174 -55.7(8)
C175 N171 C174 C173 -52.9(8)
C171 N171 C174 C173 65.2(7)
N172 C173 C174 N171 -9.9(8)
C174 N171 C175 C176 63.7(7)
C171 N171 C175 C176 -54.1(7)
C172 N172 C176 C175 64.8(7)
C173 N172 C176 C175 -56.6(8)
N171 C175 C176 N172 -7.9(8)
C184 N181 C181 C182 55.1(8)
C185 N181 C181 C182 -63.6(8)
C186 N182 C182 C181 56.3(8)
C183 N182 C182 C181 -63.9(8)
N181 C181 C182 N182 8.0(9)
C182 N182 C183 C184 51.7(8)
C186 N182 C183 C184 -68.0(8)
C181 N181 C184 C183 -66.0(8)
C185 N181 C184 C183 52.8(8)
N182 C183 C184 N181 11.9(9)
C184 N181 C185 C186 -66.3(8)
C181 N181 C185 C186 52.0(8)
C182 N182 C186 C185 -66.7(8)
C183 N182 C186 C185 54.7(8)
N181 C185 C186 N182 10.9(9)
